data_7007441
loop_
_publ_author_name
'Brown, Michael D.'
'Levason, William'
'Reid, Gillian'
'Webster, Michael'

_publ_section_title
;
 Synthesis and properties of Rh(I) and Ir(I) distibine complexes with
 organometallic co-ligands.
;
_journal_issue 33
_journal_name_full 'Dalton transactions (Cambridge, England : 2003)'
_journal_page_first 4039
_journal_page_last 4046
_journal_paper_doi 10.1039/b605198g
_journal_year 2006
_chemical_formula_moiety 'C42 H42 Cl4 Rh Sb4 1+, Cl 1-, C H Cl3'
_chemical_formula_structural '((Rh Cl2) (C27 H26 Sb2) (C15 H16 Cl2 Sb2)) (Cl) (C H Cl3)'
_chemical_formula_sum 'C43 H43 Cl8 Rh Sb4'
_chemical_formula_weight 1433.28
_chemical_name_systematic
;
Dichloro(1,3-bis(diphenylstibino)propane)(1,3-bis(chlorophenylstibino)-
propane)rhodium(III) chloride chloroform solvate
;
_space_group_IT_number 14
_symmetry_cell_setting monoclinic
_symmetry_Int_Tables_number 14
_symmetry_space_group_name_Hall '-P 2ybc'
_symmetry_space_group_name_H-M 'P 1 21/c 1'
_atom_sites_solution_hydrogens geom
_atom_sites_solution_primary direct
_atom_sites_solution_secondary difmap
_audit_creation_date 2006-02-16
_audit_creation_method 'SHELXL-97 + hand edit'
_cell_angle_alpha 90.00
_cell_angle_beta 104.095(8)
_cell_angle_gamma 90.00
_cell_formula_units_Z 4
_cell_length_a 28.147(6)
_cell_length_b 10.9609(16)
_cell_length_c 15.724(3)
_cell_measurement_reflns_used 6754
_cell_measurement_temperature 120(2)
_cell_measurement_theta_max 27.48
_cell_measurement_theta_min 2.91
_cell_volume 4705.1(15)
_computing_structure_refinement 'SHELXL-97 (Sheldrick, 1997)'
_computing_structure_solution 'SHELXS-97 (Sheldrick, 1997)'
_diffrn_ambient_temperature 120(2)
_diffrn_measured_fraction_theta_full 0.923
_diffrn_measured_fraction_theta_max 0.923
_diffrn_measurement_device_type 'area detector, Nonius Kappa ccd'
_diffrn_measurement_method '\f and \w scans'
_diffrn_radiation_monochromator '10cm confocal mirrors'
_diffrn_radiation_source 'Nonius rotating anode'
_diffrn_radiation_type MoK\a
_diffrn_radiation_wavelength 0.71073
_diffrn_reflns_av_R_equivalents 0.0895
_diffrn_reflns_av_sigmaI/netI 0.1200
_diffrn_reflns_limit_h_max 27
_diffrn_reflns_limit_h_min -36
_diffrn_reflns_limit_k_max 13
_diffrn_reflns_limit_k_min -14
_diffrn_reflns_limit_l_max 20
_diffrn_reflns_limit_l_min -20
_diffrn_reflns_number 31249
_diffrn_reflns_theta_full 27.50
_diffrn_reflns_theta_max 27.50
_diffrn_reflns_theta_min 2.91
_diffrn_standards_decay_% 0
_diffrn_standards_number 0
_exptl_absorpt_coefficient_mu 3.096
_exptl_absorpt_correction_T_max 1.0000
_exptl_absorpt_correction_T_min 0.7141
_exptl_absorpt_correction_type multi-scan
_exptl_absorpt_process_details 'G.M. Sheldrick, (2003). SADABS. Version 2.10. Bruker AXS Inc.'
_exptl_crystal_colour orange
_exptl_crystal_density_diffrn 2.023
_exptl_crystal_density_method 'not measured'
_exptl_crystal_description plate
_exptl_crystal_F_000 2744
_exptl_crystal_size_max 0.12
_exptl_crystal_size_mid 0.06
_exptl_crystal_size_min 0.04
_refine_diff_density_max 1.625
_refine_diff_density_min -1.606
_refine_diff_density_rms 0.319
_refine_ls_extinction_method none
_refine_ls_goodness_of_fit_ref 1.164
_refine_ls_hydrogen_treatment noref
_refine_ls_matrix_type full
_refine_ls_number_parameters 505
_refine_ls_number_reflns 9970
_refine_ls_number_restraints 8
_refine_ls_restrained_S_all 1.164
_refine_ls_R_factor_all 0.1508
_refine_ls_R_factor_gt 0.1057
_refine_ls_shift/su_max 0.001
_refine_ls_shift/su_mean 0.000
_refine_ls_structure_factor_coef Fsqd
_refine_ls_weighting_details 'w=1/[\s^2^(Fo^2^)+(0.0000P)^2^+131.0000P] where P=(Fo^2^+2Fc^2^)/3'
_refine_ls_weighting_scheme calc
_refine_ls_wR_factor_gt 0.1492
_refine_ls_wR_factor_ref 0.1730
_reflns_number_gt 6847
_reflns_number_total 9970
_reflns_threshold_expression I>2sigma(I)
_cod_data_source_file b605198g.txt
_cod_data_source_block 05mdb024
_cod_original_cell_volume 4705.2(15)
_cod_original_sg_symbol_H-M 'P 21/c'
_cod_database_code 7007441

loop_
_symmetry_equiv_pos_as_xyz
'x, y, z'
'-x, y+1/2, -z+1/2'
'-x, -y, -z'
'x, -y-1/2, z-1/2'

loop_
_atom_site_label
_atom_site_type_symbol
_atom_site_fract_x
_atom_site_fract_y
_atom_site_fract_z
_atom_site_U_iso_or_equiv
_atom_site_adp_type
_atom_site_occupancy
_atom_site_symmetry_multiplicity
_atom_site_calc_flag
_atom_site_refinement_flags
_atom_site_disorder_assembly
_atom_site_disorder_group
Rh1 Rh 0.71944(4) 0.51400(8) 0.34107(6) 0.0162(2) Uani 1 1 d . . .
Sb1 Sb 0.65561(3) 0.48318(7) 0.19333(5) 0.01750(19) Uani 1 1 d U . .
Sb2 Sb 0.78512(3) 0.40925(7) 0.27568(5) 0.0194(2) Uani 1 1 d . . .
Sb3 Sb 0.78206(3) 0.53528(7) 0.49427(5) 0.0197(2) Uani 1 1 d . . .
Sb4 Sb 0.66477(3) 0.64180(7) 0.41965(5) 0.0191(2) Uani 1 1 d . . .
Cl1 Cl 0.74583(11) 0.6915(2) 0.27462(17) 0.0141(6) Uani 1 1 d . . .
Cl2 Cl 0.68787(12) 0.3373(2) 0.39475(18) 0.0178(6) Uani 1 1 d . . .
Cl3 Cl 0.81431(13) 0.3280(3) 0.5164(2) 0.0272(7) Uani 1 1 d . . .
Cl4 Cl 0.58414(13) 0.5480(3) 0.3735(2) 0.0249(7) Uani 1 1 d . . .
C1 C 0.6002(5) 0.6208(11) 0.1561(7) 0.018(3) Uani 1 1 d . . .
C2 C 0.5543(5) 0.5928(12) 0.1046(9) 0.027(3) Uani 1 1 d . . .
H2 H 0.5473 0.5119 0.0837 0.032 Uiso 1 1 calc R . .
C3 C 0.5185(5) 0.6819(12) 0.0834(9) 0.028(3) Uani 1 1 d . . .
H3 H 0.4874 0.6625 0.0463 0.033 Uiso 1 1 calc R . .
C4 C 0.5278(6) 0.7993(12) 0.1161(9) 0.029(3) Uani 1 1 d . . .
H4 H 0.5029 0.8598 0.1033 0.034 Uiso 1 1 calc R . .
C5 C 0.5742(5) 0.8274(11) 0.1682(7) 0.018(3) Uani 1 1 d . . .
H5 H 0.5810 0.9080 0.1901 0.022 Uiso 1 1 calc R . .
C6 C 0.6106(5) 0.7395(10) 0.1884(7) 0.017(3) Uani 1 1 d . . .
H6 H 0.6421 0.7593 0.2236 0.021 Uiso 1 1 calc R . .
C7 C 0.6086(5) 0.3271(10) 0.1655(8) 0.019(3) Uani 1 1 d . . .
C8 C 0.6121(5) 0.2518(11) 0.0954(9) 0.029(3) Uani 1 1 d U . .
H8 H 0.6373 0.2633 0.0656 0.035 Uiso 1 1 calc R . .
C9 C 0.5772(6) 0.1591(12) 0.0705(10) 0.034(3) Uani 1 1 d U . .
H9 H 0.5795 0.1056 0.0241 0.041 Uiso 1 1 calc R . .
C10 C 0.5402(6) 0.1440(12) 0.1114(9) 0.031(3) Uani 1 1 d U . .
H10 H 0.5166 0.0814 0.0929 0.037 Uiso 1 1 calc R . .
C11 C 0.5371(6) 0.2209(12) 0.1804(9) 0.033(4) Uani 1 1 d . . .
H11 H 0.5113 0.2111 0.2091 0.040 Uiso 1 1 calc R . .
C12 C 0.5716(5) 0.3112(12) 0.2068(8) 0.022(3) Uani 1 1 d . . .
H12 H 0.5696 0.3630 0.2542 0.026 Uiso 1 1 calc R . .
C13 C 0.6854(5) 0.4836(12) 0.0800(8) 0.021(3) Uani 1 1 d U . .
H13A H 0.6583 0.4677 0.0278 0.025 Uiso 1 1 calc R . .
H13B H 0.6979 0.5667 0.0734 0.025 Uiso 1 1 calc R . .
C14 C 0.7269(6) 0.3918(12) 0.0791(8) 0.028(3) Uani 1 1 d U . .
H14A H 0.7175 0.3113 0.0984 0.034 Uiso 1 1 calc R . .
H14B H 0.7301 0.3830 0.0182 0.034 Uiso 1 1 calc R . .
C15 C 0.7762(5) 0.4280(11) 0.1372(8) 0.024(3) Uani 1 1 d U . .
H15A H 0.7825 0.5142 0.1248 0.029 Uiso 1 1 calc R . .
H15B H 0.8017 0.3782 0.1201 0.029 Uiso 1 1 calc R . .
C16 C 0.8559(5) 0.4903(12) 0.3134(9) 0.025(3) Uani 1 1 d . . .
C17 C 0.8675(6) 0.5941(13) 0.2710(9) 0.030(3) Uani 1 1 d . . .
H17 H 0.8434 0.6304 0.2249 0.036 Uiso 1 1 calc R . .
C18 C 0.9129(6) 0.6429(14) 0.2956(10) 0.035(4) Uani 1 1 d . . .
H18 H 0.9200 0.7155 0.2682 0.042 Uiso 1 1 calc R . .
C19 C 0.9490(6) 0.5888(15) 0.3600(11) 0.044(4) Uani 1 1 d . . .
H19 H 0.9810 0.6228 0.3747 0.053 Uiso 1 1 calc R . .
C20 C 0.9391(6) 0.4864(15) 0.4028(10) 0.040(4) Uani 1 1 d . . .
H20 H 0.9639 0.4506 0.4479 0.048 Uiso 1 1 calc R . .
C21 C 0.8923(6) 0.4354(14) 0.3795(9) 0.033(3) Uani 1 1 d . . .
H21 H 0.8850 0.3640 0.4082 0.040 Uiso 1 1 calc R . .
C22 C 0.8030(5) 0.2208(10) 0.2957(8) 0.021(3) Uani 1 1 d . . .
C23 C 0.8464(6) 0.1799(11) 0.2725(9) 0.028(3) Uani 1 1 d . . .
H23 H 0.8643 0.2349 0.2453 0.034 Uiso 1 1 calc R . .
C24 C 0.8624(6) 0.0635(12) 0.2889(8) 0.026(3) Uani 1 1 d . . .
H24 H 0.8916 0.0384 0.2738 0.032 Uiso 1 1 calc R . .
C25 C 0.8371(6) -0.0186(12) 0.3270(9) 0.032(4) Uani 1 1 d . . .
H25 H 0.8483 -0.1003 0.3374 0.038 Uiso 1 1 calc R . .
C26 C 0.7951(6) 0.0191(12) 0.3498(9) 0.034(4) Uani 1 1 d . . .
H26 H 0.7772 -0.0377 0.3754 0.040 Uiso 1 1 calc R . .
C27 C 0.7781(6) 0.1412(11) 0.3359(9) 0.031(4) Uani 1 1 d . . .
H27 H 0.7499 0.1670 0.3542 0.037 Uiso 1 1 calc R . .
C28 C 0.8547(5) 0.6134(11) 0.5301(9) 0.022(3) Uani 1 1 d . . .
C29 C 0.8899(5) 0.5528(12) 0.5939(8) 0.025(3) Uani 1 1 d . . .
H29 H 0.8825 0.4788 0.6194 0.030 Uiso 1 1 calc R . .
C30 C 0.9367(5) 0.6054(13) 0.6189(9) 0.032(3) Uani 1 1 d . . .
H30 H 0.9616 0.5671 0.6624 0.039 Uiso 1 1 calc R . .
C31 C 0.9462(6) 0.7098(14) 0.5815(10) 0.035(4) Uani 1 1 d . . .
H31 H 0.9778 0.7452 0.6005 0.042 Uiso 1 1 calc R . .
C32 C 0.9120(6) 0.7669(14) 0.5171(10) 0.035(4) Uani 1 1 d . . .
H32 H 0.9202 0.8385 0.4898 0.042 Uiso 1 1 calc R . .
C33 C 0.8641(5) 0.7177(12) 0.4915(9) 0.023(3) Uani 1 1 d . . .
H33 H 0.8392 0.7570 0.4485 0.028 Uiso 1 1 calc R . .
C34 C 0.7573(6) 0.5251(13) 0.6115(9) 0.030(3) Uani 1 1 d . . .
H34A H 0.7744 0.4567 0.6473 0.036 Uiso 1 1 calc R . .
H34B H 0.7670 0.6011 0.6453 0.036 Uiso 1 1 calc R . .
C35 C 0.7020(6) 0.5074(13) 0.5986(9) 0.033(4) Uani 1 1 d . . .
H35A H 0.6927 0.4320 0.5638 0.040 Uiso 1 1 calc R . .
H35B H 0.6957 0.4928 0.6570 0.040 Uiso 1 1 calc R . .
C36 C 0.6681(5) 0.6078(13) 0.5548(8) 0.027(3) Uani 1 1 d . . .
H36A H 0.6781 0.6843 0.5878 0.033 Uiso 1 1 calc R . .
H36B H 0.6346 0.5879 0.5601 0.033 Uiso 1 1 calc R . .
C37 C 0.6350(5) 0.8224(11) 0.3954(8) 0.022(3) Uani 1 1 d . . .
C38 C 0.6608(6) 0.9130(12) 0.3629(8) 0.025(3) Uani 1 1 d . . .
H38 H 0.6918 0.8954 0.3519 0.030 Uiso 1 1 calc R . .
C39 C 0.6408(7) 1.0286(12) 0.3470(8) 0.032(4) Uani 1 1 d . . .
H39 H 0.6585 1.0911 0.3262 0.038 Uiso 1 1 calc R . .
C40 C 0.5952(6) 1.0533(13) 0.3612(9) 0.033(4) Uani 1 1 d . . .
H40 H 0.5812 1.1322 0.3491 0.039 Uiso 1 1 calc R . .
C41 C 0.5699(6) 0.9615(12) 0.3936(10) 0.033(3) Uani 1 1 d . . .
H41 H 0.5390 0.9794 0.4050 0.040 Uiso 1 1 calc R . .
C42 C 0.5890(5) 0.8442(11) 0.4094(9) 0.022(3) Uani 1 1 d . . .
H42 H 0.5712 0.7812 0.4292 0.026 Uiso 1 1 calc R . .
Cl6 Cl 0.9942(2) 0.9726(4) 0.3723(3) 0.0636(14) Uani 1 1 d . . .
Cl7 Cl 1.0878(3) 0.8865(6) 0.4695(5) 0.139(4) Uani 1 1 d . . .
Cl8 Cl 1.0451(2) 0.7880(5) 0.2992(3) 0.0691(15) Uani 1 1 d . . .
C43 C 1.0530(8) 0.9171(17) 0.3661(14) 0.073(7) Uani 1 1 d . . .
H43 H 1.0698 0.9816 0.3391 0.088 Uiso 1 1 calc R . .
Cl5 Cl 0.75116(13) 0.7717(3) 0.4964(2) 0.0237(7) Uani 1 1 d . . .

loop_
_atom_site_aniso_label
_atom_site_aniso_U_11
_atom_site_aniso_U_22
_atom_site_aniso_U_33
_atom_site_aniso_U_23
_atom_site_aniso_U_13
_atom_site_aniso_U_12
Rh1 0.0152(5) 0.0161(5) 0.0174(4) -0.0002(4) 0.0044(4) 0.0003(4)
Sb1 0.0162(5) 0.0169(4) 0.0187(4) 0.0007(3) 0.0029(3) 0.0003(3)
Sb2 0.0171(5) 0.0194(4) 0.0220(4) -0.0015(3) 0.0053(3) -0.0004(3)
Sb3 0.0183(5) 0.0216(4) 0.0184(4) 0.0005(3) 0.0028(3) -0.0004(4)
Sb4 0.0188(5) 0.0189(4) 0.0201(4) 0.0006(3) 0.0058(3) 0.0023(3)
Cl1 0.0138(15) 0.0112(12) 0.0178(13) 0.0004(10) 0.0048(11) -0.0018(11)
Cl2 0.0185(16) 0.0139(13) 0.0216(14) 0.0006(11) 0.0062(12) -0.0008(12)
Cl3 0.027(2) 0.0234(16) 0.0304(16) 0.0044(13) 0.0046(14) 0.0024(14)
Cl4 0.0212(18) 0.0230(15) 0.0306(16) -0.0005(13) 0.0064(14) -0.0027(13)
C1 0.010(7) 0.026(6) 0.017(6) -0.002(5) 0.003(5) 0.006(5)
C2 0.023(8) 0.020(6) 0.036(7) -0.002(6) 0.005(6) -0.002(6)
C3 0.017(8) 0.028(7) 0.039(8) 0.013(6) 0.009(6) -0.002(6)
C4 0.032(9) 0.026(7) 0.029(7) 0.006(6) 0.008(6) 0.012(6)
C5 0.013(7) 0.028(7) 0.017(6) 0.004(5) 0.009(5) 0.000(5)
C6 0.019(7) 0.018(6) 0.013(5) 0.002(5) -0.001(5) -0.002(5)
C7 0.018(7) 0.014(6) 0.020(6) 0.001(5) -0.004(5) -0.003(5)
C8 0.013(7) 0.024(7) 0.044(8) -0.007(6) -0.007(6) 0.002(5)
C9 0.032(9) 0.025(7) 0.042(8) -0.015(6) 0.003(6) -0.002(6)
C10 0.028(8) 0.022(7) 0.038(8) 0.007(6) 0.000(6) 0.003(6)
C11 0.035(10) 0.034(8) 0.028(7) 0.014(6) 0.003(7) 0.001(7)
C12 0.024(8) 0.031(7) 0.012(5) -0.002(5) 0.006(5) -0.009(6)
C13 0.021(6) 0.031(7) 0.015(5) 0.010(5) 0.011(5) 0.000(5)
C14 0.038(8) 0.030(7) 0.014(6) -0.009(5) 0.000(5) 0.012(6)
C15 0.026(7) 0.018(6) 0.032(7) -0.005(5) 0.012(6) 0.009(5)
C16 0.018(8) 0.028(7) 0.031(7) -0.008(6) 0.010(6) -0.005(6)
C17 0.028(9) 0.036(8) 0.027(7) -0.009(6) 0.011(6) -0.010(7)
C18 0.027(9) 0.040(8) 0.044(9) -0.011(7) 0.021(7) -0.009(7)
C19 0.029(10) 0.058(10) 0.048(9) -0.018(8) 0.017(8) -0.027(8)
C20 0.028(10) 0.056(10) 0.036(8) -0.014(8) 0.009(7) 0.006(8)
C21 0.024(9) 0.038(8) 0.035(8) -0.002(6) 0.005(7) 0.008(7)
C22 0.030(8) 0.010(5) 0.022(6) -0.001(5) 0.007(6) -0.005(5)
C23 0.031(9) 0.020(6) 0.032(7) 0.000(6) 0.005(6) -0.001(6)
C24 0.034(9) 0.028(7) 0.022(6) 0.002(5) 0.017(6) 0.016(6)
C25 0.038(10) 0.022(7) 0.030(7) -0.003(6) -0.003(7) 0.008(7)
C26 0.037(10) 0.024(7) 0.036(8) 0.007(6) 0.001(7) -0.005(7)
C27 0.030(9) 0.018(6) 0.035(8) 0.001(6) -0.009(6) 0.011(6)
C28 0.010(7) 0.023(6) 0.034(7) -0.005(5) 0.007(6) -0.002(5)
C29 0.025(8) 0.031(7) 0.018(6) -0.006(5) 0.003(6) -0.002(6)
C30 0.014(8) 0.037(8) 0.040(8) 0.009(7) -0.007(6) 0.003(6)
C31 0.017(8) 0.049(9) 0.040(8) -0.017(7) 0.008(7) 0.003(7)
C32 0.022(9) 0.042(8) 0.046(9) -0.001(7) 0.019(7) -0.005(7)
C33 0.008(7) 0.031(7) 0.032(7) 0.003(6) 0.008(5) 0.002(5)
C34 0.022(8) 0.035(8) 0.033(7) 0.004(6) 0.006(6) 0.005(6)
C35 0.037(10) 0.044(8) 0.019(6) 0.005(6) 0.008(6) 0.000(7)
C36 0.015(7) 0.044(8) 0.023(6) 0.006(6) 0.003(5) -0.001(6)
C37 0.026(8) 0.019(6) 0.020(6) -0.003(5) 0.003(6) 0.007(6)
C38 0.028(8) 0.029(7) 0.021(6) -0.004(5) 0.010(6) -0.001(6)
C39 0.064(12) 0.022(7) 0.011(6) -0.003(5) 0.010(6) -0.007(7)
C40 0.035(10) 0.034(8) 0.030(7) -0.010(6) 0.010(7) 0.004(7)
C41 0.025(9) 0.028(7) 0.044(8) 0.002(6) 0.003(7) 0.008(6)
C42 0.010(7) 0.021(6) 0.040(7) -0.003(6) 0.015(6) 0.000(5)
Cl6 0.046(3) 0.063(3) 0.076(3) -0.008(2) 0.005(3) 0.011(2)
Cl7 0.134(7) 0.095(5) 0.131(6) -0.035(4) -0.078(5) 0.065(5)
Cl8 0.052(4) 0.093(4) 0.067(3) 0.000(3) 0.024(3) 0.019(3)
C43 0.063(17) 0.048(11) 0.088(15) 0.014(11) -0.019(13) 0.012(10)
Cl5 0.0240(19) 0.0219(15) 0.0258(15) -0.0019(12) 0.0070(13) 0.0010(13)

loop_
_atom_type_symbol
_atom_type_description
_atom_type_scat_dispersion_real
_atom_type_scat_dispersion_imag
_atom_type_scat_source
C C 0.0033 0.0016 'International Tables Vol C Tables 4.2.6.8 and 6.1.1.4'
H H 0.0000 0.0000 'International Tables Vol C Tables 4.2.6.8 and 6.1.1.4'
Cl Cl 0.1484 0.1585 'International Tables Vol C Tables 4.2.6.8 and 6.1.1.4'
Rh Rh -1.1178 0.9187 'International Tables Vol C Tables 4.2.6.8 and 6.1.1.4'
Sb Sb -0.5866 1.5461 'International Tables Vol C Tables 4.2.6.8 and 6.1.1.4'

loop_
_geom_angle_atom_site_label_1
_geom_angle_atom_site_label_2
_geom_angle_atom_site_label_3
_geom_angle
_geom_angle_site_symmetry_1
_geom_angle_site_symmetry_3
_geom_angle_publ_flag
Cl2 Rh1 Cl1 174.86(11) . . ?
Cl2 Rh1 Sb1 88.54(8) . . ?
Cl1 Rh1 Sb1 86.34(7) . . ?
Cl2 Rh1 Sb2 98.32(8) . . ?
Cl1 Rh1 Sb2 81.99(8) . . ?
Sb1 Rh1 Sb2 89.56(4) . . ?
Cl2 Rh1 Sb4 87.39(8) . . ?
Cl1 Rh1 Sb4 92.96(8) . . ?
Sb1 Rh1 Sb4 97.75(5) . . ?
Sb2 Rh1 Sb4 170.86(5) . . ?
Cl2 Rh1 Sb3 88.39(8) . . ?
Cl1 Rh1 Sb3 96.73(8) . . ?
Sb1 Rh1 Sb3 176.92(5) . . ?
Sb2 Rh1 Sb3 91.09(4) . . ?
Sb4 Rh1 Sb3 81.90(4) . . ?
C7 Sb1 C1 97.7(5) . . ?
C7 Sb1 C13 100.3(5) . . ?
C1 Sb1 C13 100.2(5) . . ?
C7 Sb1 Rh1 123.1(3) . . ?
C1 Sb1 Rh1 116.9(3) . . ?
C13 Sb1 Rh1 114.8(4) . . ?
C16 Sb2 C22 101.1(5) . . ?
C16 Sb2 C15 96.5(5) . . ?
C22 Sb2 C15 102.0(5) . . ?
C16 Sb2 Rh1 114.5(4) . . ?
C22 Sb2 Rh1 122.4(4) . . ?
C15 Sb2 Rh1 116.3(4) . . ?
C34 Sb3 C28 106.5(5) . . ?
C34 Sb3 Cl3 91.0(4) . . ?
C28 Sb3 Cl3 92.1(3) . . ?
C34 Sb3 Rh1 120.1(4) . . ?
C28 Sb3 Rh1 130.9(4) . . ?
Cl3 Sb3 Rh1 101.03(8) . . ?
C34 Sb3 Cl5 82.3(4) . . ?
C28 Sb3 Cl5 84.6(3) . . ?
Cl3 Sb3 Cl5 171.30(11) . . ?
Rh1 Sb3 Cl5 87.19(7) . . ?
C36 Sb4 C37 104.9(5) . . ?
C36 Sb4 Cl4 92.0(4) . . ?
C37 Sb4 Cl4 92.3(4) . . ?
C36 Sb4 Rh1 119.4(4) . . ?
C37 Sb4 Rh1 131.4(4) . . ?
Cl4 Sb4 Rh1 104.29(9) . . ?
C36 Sb4 Cl5 80.7(4) . . ?
C37 Sb4 Cl5 82.5(4) . . ?
Cl4 Sb4 Cl5 169.59(11) . . ?
Rh1 Sb4 Cl5 85.82(8) . . ?
C2 C1 C6 120.1(11) . . ?
C2 C1 Sb1 121.1(9) . . ?
C6 C1 Sb1 118.7(9) . . ?
C1 C2 C3 120.4(12) . . ?
C1 C2 H2 119.8 . . ?
C3 C2 H2 119.8 . . ?
C2 C3 C4 120.3(13) . . ?
C2 C3 H3 119.8 . . ?
C4 C3 H3 119.8 . . ?
C3 C4 C5 119.1(13) . . ?
C3 C4 H4 120.4 . . ?
C5 C4 H4 120.4 . . ?
C6 C5 C4 120.9(12) . . ?
C6 C5 H5 119.5 . . ?
C4 C5 H5 119.5 . . ?
C5 C6 C1 119.0(11) . . ?
C5 C6 H6 120.5 . . ?
C1 C6 H6 120.5 . . ?
C12 C7 C8 120.5(12) . . ?
C12 C7 Sb1 120.6(9) . . ?
C8 C7 Sb1 118.2(10) . . ?
C7 C8 C9 118.0(15) . . ?
C7 C8 H8 121.0 . . ?
C9 C8 H8 121.0 . . ?
C10 C9 C8 121.4(14) . . ?
C10 C9 H9 119.3 . . ?
C8 C9 H9 119.3 . . ?
C9 C10 C11 119.6(14) . . ?
C9 C10 H10 120.2 . . ?
C11 C10 H10 120.2 . . ?
C12 C11 C10 119.7(15) . . ?
C12 C11 H11 120.1 . . ?
C10 C11 H11 120.1 . . ?
C7 C12 C11 120.8(12) . . ?
C7 C12 H12 119.6 . . ?
C11 C12 H12 119.6 . . ?
C14 C13 Sb1 117.0(8) . . ?
C14 C13 H13A 108.0 . . ?
Sb1 C13 H13A 108.0 . . ?
C14 C13 H13B 108.0 . . ?
Sb1 C13 H13B 108.0 . . ?
H13A C13 H13B 107.3 . . ?
C15 C14 C13 114.1(10) . . ?
C15 C14 H14A 108.7 . . ?
C13 C14 H14A 108.7 . . ?
C15 C14 H14B 108.7 . . ?
C13 C14 H14B 108.7 . . ?
H14A C14 H14B 107.6 . . ?
C14 C15 Sb2 116.8(10) . . ?
C14 C15 H15A 108.1 . . ?
Sb2 C15 H15A 108.1 . . ?
C14 C15 H15B 108.1 . . ?
Sb2 C15 H15B 108.1 . . ?
H15A C15 H15B 107.3 . . ?
C17 C16 C21 119.4(14) . . ?
C17 C16 Sb2 121.2(10) . . ?
C21 C16 Sb2 119.4(11) . . ?
C18 C17 C16 120.0(14) . . ?
C18 C17 H17 120.0 . . ?
C16 C17 H17 120.0 . . ?
C17 C18 C19 121.0(15) . . ?
C17 C18 H18 119.5 . . ?
C19 C18 H18 119.5 . . ?
C20 C19 C18 120.6(16) . . ?
C20 C19 H19 119.7 . . ?
C18 C19 H19 119.7 . . ?
C19 C20 C21 119.4(15) . . ?
C19 C20 H20 120.3 . . ?
C21 C20 H20 120.3 . . ?
C20 C21 C16 119.5(15) . . ?
C20 C21 H21 120.2 . . ?
C16 C21 H21 120.2 . . ?
C27 C22 C23 119.0(12) . . ?
C27 C22 Sb2 123.9(11) . . ?
C23 C22 Sb2 116.8(9) . . ?
C24 C23 C22 120.7(13) . . ?
C24 C23 H23 119.6 . . ?
C22 C23 H23 119.6 . . ?
C23 C24 C25 121.0(14) . . ?
C23 C24 H24 119.5 . . ?
C25 C24 H24 119.5 . . ?
C24 C25 C26 119.1(13) . . ?
C24 C25 H25 120.5 . . ?
C26 C25 H25 120.5 . . ?
C25 C26 C27 121.4(15) . . ?
C25 C26 H26 119.3 . . ?
C27 C26 H26 119.3 . . ?
C22 C27 C26 118.7(15) . . ?
C22 C27 H27 120.7 . . ?
C26 C27 H27 120.7 . . ?
C33 C28 C29 123.1(13) . . ?
C33 C28 Sb3 119.6(10) . . ?
C29 C28 Sb3 117.4(10) . . ?
C28 C29 C30 117.3(13) . . ?
C28 C29 H29 121.3 . . ?
C30 C29 H29 121.3 . . ?
C31 C30 C29 120.1(13) . . ?
C31 C30 H30 119.9 . . ?
C29 C30 H30 119.9 . . ?
C30 C31 C32 122.3(15) . . ?
C30 C31 H31 118.9 . . ?
C32 C31 H31 118.9 . . ?
C31 C32 C33 119.1(14) . . ?
C31 C32 H32 120.5 . . ?
C33 C32 H32 120.5 . . ?
C28 C33 C32 118.1(13) . . ?
C28 C33 H33 121.0 . . ?
C32 C33 H33 121.0 . . ?
C35 C34 Sb3 115.4(9) . . ?
C35 C34 H34A 108.4 . . ?
Sb3 C34 H34A 108.4 . . ?
C35 C34 H34B 108.4 . . ?
Sb3 C34 H34B 108.4 . . ?
H34A C34 H34B 107.5 . . ?
C36 C35 C34 118.5(12) . . ?
C36 C35 H35A 107.7 . . ?
C34 C35 H35A 107.7 . . ?
C36 C35 H35B 107.7 . . ?
C34 C35 H35B 107.7 . . ?
H35A C35 H35B 107.1 . . ?
C35 C36 Sb4 116.7(10) . . ?
C35 C36 H36A 108.1 . . ?
Sb4 C36 H36A 108.1 . . ?
C35 C36 H36B 108.1 . . ?
Sb4 C36 H36B 108.1 . . ?
H36A C36 H36B 107.3 . . ?
C42 C37 C38 121.6(12) . . ?
C42 C37 Sb4 118.1(10) . . ?
C38 C37 Sb4 120.3(11) . . ?
C39 C38 C37 119.5(14) . . ?
C39 C38 H38 120.3 . . ?
C37 C38 H38 120.3 . . ?
C40 C39 C38 120.2(14) . . ?
C40 C39 H39 119.9 . . ?
C38 C39 H39 119.9 . . ?
C39 C40 C41 119.6(14) . . ?
C39 C40 H40 120.2 . . ?
C41 C40 H40 120.2 . . ?
C42 C41 C40 121.3(15) . . ?
C42 C41 H41 119.4 . . ?
C40 C41 H41 119.4 . . ?
C37 C42 C41 117.9(13) . . ?
C37 C42 H42 121.1 . . ?
C41 C42 H42 121.1 . . ?
Cl7 C43 Cl8 111.9(10) . . ?
Cl7 C43 Cl6 109.7(14) . . ?
Cl8 C43 Cl6 109.0(12) . . ?
Cl7 C43 H43 108.7 . . ?
Cl8 C43 H43 108.7 . . ?
Cl6 C43 H43 108.7 . . ?
Sb3 Cl5 Sb4 76.13(8) . . ?

loop_
_geom_bond_atom_site_label_1
_geom_bond_atom_site_label_2
_geom_bond_distance
_geom_bond_site_symmetry_2
_geom_bond_publ_flag
Rh1 Cl2 2.371(3) . ?
Rh1 Cl1 2.410(3) . ?
Rh1 Sb1 2.5896(13) . ?
Rh1 Sb2 2.5920(14) . ?
Rh1 Sb4 2.6045(14) . ?
Rh1 Sb3 2.6261(13) . ?
Sb1 C7 2.142(12) . ?
Sb1 C1 2.146(12) . ?
Sb1 C13 2.146(12) . ?
Sb2 C16 2.130(14) . ?
Sb2 C22 2.131(12) . ?
Sb2 C15 2.140(13) . ?
Sb3 C34 2.126(15) . ?
Sb3 C28 2.162(13) . ?
Sb3 Cl3 2.440(3) . ?
Sb3 Cl5 2.736(3) . ?
Sb4 C36 2.137(13) . ?
Sb4 C37 2.147(12) . ?
Sb4 Cl4 2.435(4) . ?
Sb4 Cl5 2.823(3) . ?
C1 C2 1.380(18) . ?
C1 C6 1.401(16) . ?
C2 C3 1.385(19) . ?
C2 H2 0.9500 . ?
C3 C4 1.386(19) . ?
C3 H3 0.9500 . ?
C4 C5 1.398(19) . ?
C4 H4 0.9500 . ?
C5 C6 1.385(17) . ?
C5 H5 0.9500 . ?
C6 H6 0.9500 . ?
C7 C12 1.366(18) . ?
C7 C8 1.399(18) . ?
C8 C9 1.401(19) . ?
C8 H8 0.9500 . ?
C9 C10 1.36(2) . ?
C9 H9 0.9500 . ?
C10 C11 1.39(2) . ?
C10 H10 0.9500 . ?
C11 C12 1.378(19) . ?
C11 H11 0.9500 . ?
C12 H12 0.9500 . ?
C13 C14 1.544(18) . ?
C13 H13A 0.9900 . ?
C13 H13B 0.9900 . ?
C14 C15 1.518(19) . ?
C14 H14A 0.9900 . ?
C14 H14B 0.9900 . ?
C15 H15A 0.9900 . ?
C15 H15B 0.9900 . ?
C16 C17 1.396(19) . ?
C16 C21 1.405(19) . ?
C17 C18 1.35(2) . ?
C17 H17 0.9500 . ?
C18 C19 1.38(2) . ?
C18 H18 0.9500 . ?
C19 C20 1.37(2) . ?
C19 H19 0.9500 . ?
C20 C21 1.40(2) . ?
C20 H20 0.9500 . ?
C21 H21 0.9500 . ?
C22 C27 1.37(2) . ?
C22 C23 1.43(2) . ?
C23 C24 1.357(18) . ?
C23 H23 0.9500 . ?
C24 C25 1.37(2) . ?
C24 H24 0.9500 . ?
C25 C26 1.38(2) . ?
C25 H25 0.9500 . ?
C26 C27 1.420(18) . ?
C26 H26 0.9500 . ?
C27 H27 0.9500 . ?
C28 C33 1.349(18) . ?
C28 C29 1.394(18) . ?
C29 C30 1.403(19) . ?
C29 H29 0.9500 . ?
C30 C31 1.34(2) . ?
C30 H30 0.9500 . ?
C31 C32 1.37(2) . ?
C31 H31 0.9500 . ?
C32 C33 1.42(2) . ?
C32 H32 0.9500 . ?
C33 H33 0.9500 . ?
C34 C35 1.53(2) . ?
C34 H34A 0.9900 . ?
C34 H34B 0.9900 . ?
C35 C36 1.509(19) . ?
C35 H35A 0.9900 . ?
C35 H35B 0.9900 . ?
C36 H36A 0.9900 . ?
C36 H36B 0.9900 . ?
C37 C42 1.384(18) . ?
C37 C38 1.399(19) . ?
C38 C39 1.384(19) . ?
C38 H38 0.9500 . ?
C39 C40 1.38(2) . ?
C39 H39 0.9500 . ?
C40 C41 1.40(2) . ?
C40 H40 0.9500 . ?
C41 C42 1.393(18) . ?
C41 H41 0.9500 . ?
C42 H42 0.9500 . ?
Cl6 C43 1.79(2) . ?
Cl7 C43 1.71(2) . ?
Cl8 C43 1.75(2) . ?
C43 H43 1.0000 . ?

loop_
_cod_related_entry_id
_cod_related_entry_database
_cod_related_entry_code
1 ChemSpider 30652703
